data_4302385
loop_
_publ_author_name
'Zhang, Daopeng'
'Wang, Hailong'
'Chen, Yuting'
'Ni, Zhong-Hai'
'Tian, Laijin'
'Jiang, Jianzhuang'

_publ_section_title
;
 Rational Design and Assembly of a New Series of Cyanide-Bridged
 Fe^III^--Mn^II^ One-Dimensional Single Chain Complexes:
 Synthesis, Crystal Structures, and Magnetic Properties
;
_journal_coden_ASTM INOCAJ
_journal_issue 12
_journal_name_full 'Inorganic chemistry'
_journal_page_first 5488
_journal_page_last 5496
_journal_paper_doi 10.1021/ic900483z
_journal_volume 48
_journal_year 2009
_chemical_formula_sum 'C35 H33 Cl2 Fe Mn N9 O8.5'
_chemical_formula_weight 897.39
_space_group_IT_number 14
_symmetry_cell_setting monoclinic
_symmetry_space_group_name_Hall '-P 2ybc'
_symmetry_space_group_name_H-M 'P 1 21/c 1'
_atom_sites_solution_hydrogens geom
_atom_sites_solution_primary direct
_atom_sites_solution_secondary difmap
_audit_creation_method SHELXL-97
_cell_angle_alpha 90.00
_cell_angle_beta 101.923(2)
_cell_angle_gamma 90.00
_cell_formula_units_Z 4
_cell_length_a 11.3580(11)
_cell_length_b 17.6650(18)
_cell_length_c 20.412(2)
_cell_measurement_temperature 273(2)
_cell_volume 4007.1(7)
_computing_structure_refinement 'SHELXL-97 (Sheldrick, 1997)'
_computing_structure_solution 'SHELXS-97 (Sheldrick, 1990)'
_diffrn_ambient_temperature 273(2)
_diffrn_measured_fraction_theta_full 0.984
_diffrn_measured_fraction_theta_max 0.984
_diffrn_radiation_monochromator graphite
_diffrn_radiation_source 'fine-focus sealed tube'
_diffrn_radiation_type MoK\a
_diffrn_radiation_wavelength 0.71073
_diffrn_reflns_av_R_equivalents 0.0359
_diffrn_reflns_av_sigmaI/netI 0.0443
_diffrn_reflns_limit_h_max 13
_diffrn_reflns_limit_h_min -9
_diffrn_reflns_limit_k_max 20
_diffrn_reflns_limit_k_min -21
_diffrn_reflns_limit_l_max 24
_diffrn_reflns_limit_l_min -24
_diffrn_reflns_number 19083
_diffrn_reflns_theta_full 25.01
_diffrn_reflns_theta_max 25.01
_diffrn_reflns_theta_min 1.83
_exptl_absorpt_coefficient_mu 0.873
_exptl_absorpt_correction_T_max 0.8114
_exptl_absorpt_correction_T_min 0.7736
_exptl_absorpt_correction_type multi-scan
_exptl_absorpt_process_details sadabs
_exptl_crystal_colour red-brown
_exptl_crystal_density_diffrn 1.488
_exptl_crystal_density_method 'not measured'
_exptl_crystal_description block
_exptl_crystal_F_000 1836
_exptl_crystal_size_max 0.31
_exptl_crystal_size_mid 0.29
_exptl_crystal_size_min 0.25
_refine_diff_density_max 1.199
_refine_diff_density_min -0.492
_refine_diff_density_rms 0.101
_refine_ls_extinction_method none
_refine_ls_goodness_of_fit_ref 1.037
_refine_ls_hydrogen_treatment mixed
_refine_ls_matrix_type full
_refine_ls_number_parameters 516
_refine_ls_number_reflns 6948
_refine_ls_number_restraints 6
_refine_ls_restrained_S_all 1.040
_refine_ls_R_factor_all 0.1251
_refine_ls_R_factor_gt 0.0805
_refine_ls_shift/su_max 0.001
_refine_ls_shift/su_mean 0.000
_refine_ls_structure_factor_coef Fsqd
_refine_ls_weighting_details 'calc w=1/[\s^2^(Fo^2^)+(0.1361P)^2^+9.3846P] where P=(Fo^2^+2Fc^2^)/3'
_refine_ls_weighting_scheme calc
_refine_ls_wR_factor_gt 0.2101
_refine_ls_wR_factor_ref 0.2682
_reflns_number_gt 4304
_reflns_number_total 6948
_reflns_threshold_expression >2sigma(I)
_cod_duplicate_entry 4338606
_cod_data_source_file ic900483z_si_002_5.cif
_cod_data_source_block 5
_cod_original_cell_volume 4007.0(7)
_cod_original_sg_symbol_H-M 'P 21/c'
_cod_original_formula_sum 'C35 H33 Cl2 Fe Mn N9 O8.50'
_cod_database_code 4302385

loop_
_symmetry_equiv_pos_as_xyz
'x, y, z'
'-x, y+1/2, -z+1/2'
'-x, -y, -z'
'x, -y-1/2, z-1/2'

loop_
_atom_site_label
_atom_site_type_symbol
_atom_site_fract_x
_atom_site_fract_y
_atom_site_fract_z
_atom_site_U_iso_or_equiv
_atom_site_adp_type
_atom_site_occupancy
_atom_site_symmetry_multiplicity
_atom_site_calc_flag
_atom_site_refinement_flags
_atom_site_disorder_assembly
_atom_site_disorder_group
Fe1 Fe 0.43435(9) 0.30375(5) 0.39594(4) 0.0548(3) Uani 1 1 d . . .
Mn1 Mn 0.42583(9) 0.25908(5) 0.14821(4) 0.0561(3) Uani 1 1 d . . .
Cl1 Cl 0.9207(4) 0.0768(2) 0.4662(3) 0.202(2) Uani 1 1 d . . .
Cl2 Cl 0.9915(4) 0.4251(2) 0.2370(2) 0.1457(13) Uani 1 1 d . . .
O1 O 0.4694(7) 0.0764(3) 0.4022(3) 0.114(2) Uani 1 1 d . . .
O2 O 0.7056(6) 0.4494(4) 0.4297(3) 0.115(2) Uani 1 1 d . . .
O3 O 0.5527(17) 0.3551(6) 0.1282(4) 0.209(8) Uani 1 1 d . . .
O4 O 0.3249(15) 0.3552(6) 0.0862(4) 0.181(6) Uani 1 1 d . . .
O5 O 1.021(3) 0.3558(13) 0.2305(12) 0.44(2) Uani 1 1 d . . .
O6 O 0.968(2) 0.4098(17) 0.2994(12) 0.397(17) Uani 1 1 d . . .
O7 O 0.9007(16) 0.4457(6) 0.1958(9) 0.308(11) Uani 1 1 d . . .
O8 O 1.0680(19) 0.4718(14) 0.2461(14) 0.41(2) Uani 1 1 d . . .
O9 O 0.056(2) 0.3998(18) 0.4790(14) 0.244(11) Uani 0.50 1 d PU . .
H9B H 0.1113 0.4119 0.5095 0.293 Uiso 0.50 1 d PR . .
H9A H 0.0612 0.3534 0.4729 0.293 Uiso 0.50 1 d PR . .
N1 N 0.4221(6) 0.3189(3) 0.2435(3) 0.0754(17) Uani 1 1 d . . .
N2 N 0.4227(6) 0.2138(3) 0.0452(2) 0.0655(15) Uani 1 1 d . . .
N3 N 0.5925(6) 0.3396(4) 0.4177(3) 0.0760(17) Uani 1 1 d . . .
N4 N 0.5097(6) 0.2051(4) 0.4019(3) 0.0742(17) Uani 1 1 d . . .
N5 N 0.3882(6) 0.4130(3) 0.3998(2) 0.0599(14) Uani 1 1 d . . .
N6 N 0.2880(7) 0.2378(3) 0.3718(3) 0.0749(19) Uani 1 1 d . . .
N7 N 0.4202(12) 0.1497(4) 0.1959(3) 0.124(4) Uani 1 1 d . . .
N8 N 0.2361(9) 0.2372(11) 0.1370(6) 0.156(6) Uani 1 1 d . . .
N9 N 0.6164(9) 0.2234(8) 0.1889(5) 0.122(3) Uani 1 1 d . . .
C1 C 0.4257(6) 0.3151(3) 0.2993(3) 0.0574(15) Uani 1 1 d . . .
C2 C 0.4221(6) 0.2953(3) 0.4904(3) 0.0517(14) Uani 1 1 d . . .
C3 C 0.6804(7) 0.2802(6) 0.4272(3) 0.079(2) Uani 1 1 d . . .
C4 C 0.6284(9) 0.2077(5) 0.4199(4) 0.081(2) Uani 1 1 d . . .
C5 C 0.7072(10) 0.1448(6) 0.4335(5) 0.100(3) Uani 1 1 d . . .
H3 H 0.6765 0.0958 0.4306 0.120 Uiso 1 1 calc R . .
C6 C 0.8265(12) 0.1564(8) 0.4504(7) 0.132(4) Uani 1 1 d . . .
C7 C 0.8816(10) 0.2283(8) 0.4556(6) 0.119(4) Uani 1 1 d . . .
H5 H 0.9648 0.2341 0.4654 0.143 Uiso 1 1 calc R . .
C8 C 0.8032(13) 0.2904(8) 0.4451(6) 0.132(4) Uani 1 1 d . . .
H6 H 0.8345 0.3392 0.4502 0.159 Uiso 1 1 calc R . .
C9 C 0.3098(9) 0.1646(4) 0.3768(4) 0.078(2) Uani 1 1 d . . .
C10 C 0.2170(11) 0.1088(5) 0.3630(5) 0.099(3) Uani 1 1 d . . .
H15 H 0.2339 0.0573 0.3655 0.119 Uiso 1 1 calc R . .
C11 C 0.1007(13) 0.1359(8) 0.3455(7) 0.136(4) Uani 1 1 d . . .
H16 H 0.0361 0.1025 0.3397 0.163 Uiso 1 1 calc R . .
C12 C 0.0821(12) 0.2075(7) 0.3374(8) 0.141(5) Uani 1 1 d . . .
H17 H 0.0038 0.2243 0.3216 0.170 Uiso 1 1 calc R . .
C13 C 0.1689(9) 0.2579(5) 0.3505(6) 0.100(3) Uani 1 1 d . . .
H18 H 0.1493 0.3089 0.3452 0.120 Uiso 1 1 calc R . .
C14 C 0.4346(9) 0.1439(4) 0.3938(3) 0.080(2) Uani 1 1 d . . .
C15 C 0.4935(9) 0.4561(4) 0.4125(3) 0.074(2) Uani 1 1 d . . .
C16 C 0.4853(10) 0.5331(5) 0.4214(3) 0.086(3) Uani 1 1 d . . .
H9 H 0.5545 0.5628 0.4303 0.103 Uiso 1 1 calc R . .
C17 C 0.3783(11) 0.5645(4) 0.4172(3) 0.088(3) Uani 1 1 d . . .
H10 H 0.3731 0.6165 0.4232 0.106 Uiso 1 1 calc R . .
C18 C 0.2736(10) 0.5219(5) 0.4041(4) 0.096(3) Uani 1 1 d . . .
H11 H 0.1988 0.5442 0.4020 0.115 Uiso 1 1 calc R . .
C19 C 0.2840(9) 0.4455(4) 0.3944(4) 0.080(2) Uani 1 1 d . . .
H12 H 0.2147 0.4163 0.3837 0.096 Uiso 1 1 calc R . .
C20 C 0.6090(8) 0.4114(5) 0.4204(3) 0.076(2) Uani 1 1 d . . .
C21 C 0.309(2) 0.1166(8) 0.1904(7) 0.187(11) Uani 1 1 d . . .
C22 C 0.300(3) 0.0446(12) 0.2162(13) 0.26(2) Uani 1 1 d . . .
H22 H 0.2272 0.0211 0.2182 0.307 Uiso 1 1 calc R . .
C23 C 0.412(7) 0.0123(16) 0.238(2) 0.40(5) Uani 1 1 d . . .
H23 H 0.4101 -0.0392 0.2476 0.477 Uiso 1 1 calc R . .
C24 C 0.526(5) 0.0432(14) 0.2494(10) 0.34(3) Uani 1 1 d . . .
H24 H 0.5949 0.0180 0.2718 0.412 Uiso 1 1 calc R . .
C25 C 0.528(2) 0.1156(7) 0.2236(4) 0.162(9) Uani 1 1 d . . .
C26 C 0.6295(18) 0.1653(12) 0.2194(7) 0.149(7) Uani 1 1 d . . .
C27 C 0.747(2) 0.128(2) 0.2593(8) 0.39(2) Uani 1 1 d . . .
H27A H 0.7271 0.0945 0.2926 0.578 Uiso 1 1 calc R . .
H27B H 0.8007 0.1665 0.2807 0.578 Uiso 1 1 calc R . .
H27C H 0.7844 0.0996 0.2291 0.578 Uiso 1 1 calc R . .
C28 C 0.2015(16) 0.1765(14) 0.1551(8) 0.162(8) Uani 1 1 d . . .
C29 C 0.076(2) 0.144(2) 0.1515(12) 0.41(3) Uani 1 1 d . . .
H29A H 0.0777 0.1100 0.1885 0.622 Uiso 1 1 calc R . .
H29B H 0.0515 0.1166 0.1102 0.622 Uiso 1 1 calc R . .
H29C H 0.0205 0.1842 0.1535 0.622 Uiso 1 1 calc R . .
C30 C 0.1567(18) 0.2962(17) 0.1035(10) 0.217(12) Uani 1 1 d . . .
H30A H 0.0920 0.3046 0.1272 0.261 Uiso 1 1 calc R . .
H30B H 0.1214 0.2805 0.0582 0.261 Uiso 1 1 calc R . .
C31 C 0.229(2) 0.3719(14) 0.1017(9) 0.226(16) Uani 1 1 d . . .
H31A H 0.1841 0.4066 0.0692 0.272 Uiso 1 1 calc R . .
H31B H 0.2444 0.3961 0.1453 0.272 Uiso 1 1 calc R . .
C32 C 0.405(3) 0.4180(7) 0.0789(7) 0.227(14) Uani 1 1 d . . .
H32A H 0.4076 0.4537 0.1153 0.272 Uiso 1 1 calc R . .
H32B H 0.3746 0.4443 0.0371 0.272 Uiso 1 1 calc R . .
C33 C 0.531(3) 0.3901(11) 0.0794(11) 0.219(13) Uani 1 1 d . . .
H33A H 0.5334 0.3588 0.0406 0.263 Uiso 1 1 calc R . .
H33B H 0.5870 0.4319 0.0807 0.263 Uiso 1 1 calc R . .
C34 C 0.673(3) 0.3148(15) 0.1282(13) 0.230(13) Uani 1 1 d . . .
H34A H 0.6650 0.2833 0.0885 0.276 Uiso 1 1 calc R . .
H34B H 0.7349 0.3524 0.1263 0.276 Uiso 1 1 calc R . .
C35 C 0.7115(14) 0.2675(14) 0.1881(10) 0.196(10) Uani 1 1 d . . .
H35A H 0.7815 0.2375 0.1848 0.235 Uiso 1 1 calc R . .
H35B H 0.7305 0.2985 0.2282 0.235 Uiso 1 1 calc R . .

loop_
_atom_site_aniso_label
_atom_site_aniso_U_11
_atom_site_aniso_U_22
_atom_site_aniso_U_33
_atom_site_aniso_U_23
_atom_site_aniso_U_13
_atom_site_aniso_U_12
Fe1 0.0805(7) 0.0547(5) 0.0288(4) -0.0026(3) 0.0104(4) 0.0012(4)
Mn1 0.0846(8) 0.0538(6) 0.0303(5) 0.0002(4) 0.0129(4) 0.0071(5)
Cl1 0.134(3) 0.151(3) 0.291(6) 0.003(3) -0.025(3) 0.042(2)
Cl2 0.126(3) 0.149(3) 0.154(3) 0.007(2) 0.013(2) 0.065(2)
O1 0.162(6) 0.055(3) 0.120(5) -0.005(3) 0.019(4) 0.019(3)
O2 0.117(5) 0.132(5) 0.093(4) -0.003(4) 0.018(4) -0.061(4)
O3 0.47(2) 0.110(7) 0.077(5) -0.036(5) 0.119(10) -0.125(11)
O4 0.334(16) 0.129(8) 0.076(5) 0.001(5) 0.034(7) 0.120(10)
O5 0.63(4) 0.35(2) 0.44(3) 0.22(2) 0.31(3) 0.38(3)
O6 0.47(4) 0.49(4) 0.26(2) 0.03(2) 0.15(2) 0.24(3)
O7 0.354(19) 0.129(8) 0.319(18) 0.021(10) -0.214(16) -0.001(10)
O8 0.29(2) 0.38(3) 0.47(4) 0.16(2) -0.15(2) -0.21(2)
O9 0.221(14) 0.289(15) 0.237(14) 0.035(10) 0.079(10) -0.015(10)
N1 0.118(5) 0.080(4) 0.031(3) -0.004(2) 0.021(3) 0.009(3)
N2 0.117(5) 0.045(3) 0.036(3) -0.001(2) 0.020(3) 0.009(3)
N3 0.103(5) 0.083(4) 0.040(3) -0.003(3) 0.011(3) -0.011(4)
N4 0.085(5) 0.096(5) 0.039(3) -0.004(3) 0.006(3) 0.013(4)
N5 0.098(4) 0.046(3) 0.038(3) -0.004(2) 0.017(3) -0.012(3)
N6 0.134(6) 0.041(3) 0.050(3) -0.006(2) 0.021(3) -0.009(3)
N7 0.276(13) 0.064(4) 0.037(3) -0.007(3) 0.047(5) -0.018(6)
N8 0.080(6) 0.279(17) 0.106(8) -0.098(10) 0.013(6) -0.025(9)
N9 0.091(6) 0.181(11) 0.093(7) -0.064(7) 0.020(5) -0.005(7)
C1 0.071(4) 0.056(4) 0.045(4) -0.007(3) 0.011(3) 0.003(3)
C2 0.079(4) 0.041(3) 0.036(3) 0.000(2) 0.015(3) -0.001(3)
C3 0.052(4) 0.135(7) 0.047(4) 0.007(4) 0.002(3) 0.007(5)
C4 0.108(7) 0.084(5) 0.051(4) -0.007(4) 0.015(4) -0.008(5)
C5 0.103(7) 0.093(6) 0.092(6) 0.003(5) -0.005(5) 0.022(5)
C6 0.112(9) 0.128(10) 0.139(10) -0.015(8) -0.012(7) 0.009(8)
C7 0.076(6) 0.135(10) 0.132(9) -0.011(7) -0.013(6) 0.019(7)
C8 0.154(12) 0.139(10) 0.099(8) -0.008(7) 0.015(7) -0.022(9)
C9 0.116(7) 0.060(4) 0.053(4) -0.004(3) 0.010(4) 0.000(4)
C10 0.151(10) 0.049(4) 0.097(6) -0.008(4) 0.023(6) -0.025(5)
C11 0.121(10) 0.117(10) 0.165(12) -0.015(8) 0.020(8) -0.027(8)
C12 0.117(9) 0.092(8) 0.207(14) -0.035(8) 0.015(9) -0.041(7)
C13 0.081(6) 0.081(6) 0.131(9) -0.008(5) 0.007(6) -0.007(5)
C14 0.147(8) 0.048(4) 0.047(4) -0.009(3) 0.023(4) -0.009(5)
C15 0.143(7) 0.052(4) 0.027(3) 0.001(2) 0.016(3) -0.028(4)
C16 0.151(9) 0.061(5) 0.044(4) 0.001(3) 0.015(4) -0.018(5)
C17 0.175(10) 0.040(4) 0.049(4) 0.000(3) 0.021(5) -0.007(5)
C18 0.139(8) 0.070(5) 0.079(6) 0.007(4) 0.022(5) 0.017(6)
C19 0.112(7) 0.055(4) 0.069(5) 0.002(3) 0.012(4) 0.011(4)
C20 0.088(6) 0.106(6) 0.034(3) -0.002(3) 0.015(3) -0.017(5)
C21 0.39(3) 0.124(10) 0.091(8) -0.066(8) 0.150(14) -0.155(16)
C22 0.49(5) 0.158(19) 0.19(2) -0.085(18) 0.22(3) -0.18(3)
C23 1.02(14) 0.085(14) 0.16(2) -0.023(13) 0.29(5) 0.00(3)
C24 0.85(10) 0.136(18) 0.065(9) 0.030(12) 0.14(3) 0.21(4)
C25 0.36(3) 0.097(8) 0.025(4) 0.014(5) 0.030(8) 0.129(12)
C26 0.211(19) 0.160(15) 0.072(8) -0.023(9) 0.017(9) 0.081(13)
C27 0.22(2) 0.80(6) 0.102(11) -0.05(2) -0.048(12) 0.33(3)
C28 0.153(14) 0.23(2) 0.109(10) -0.070(12) 0.051(9) -0.114(14)
C29 0.23(2) 0.82(8) 0.21(2) -0.12(3) 0.10(2) -0.32(4)
C30 0.135(15) 0.36(4) 0.126(13) -0.044(19) -0.039(11) 0.098(19)
C31 0.25(3) 0.26(3) 0.125(12) -0.069(17) -0.067(16) 0.19(2)
C32 0.53(5) 0.059(7) 0.081(8) 0.034(6) 0.048(15) 0.014(14)
C33 0.42(4) 0.117(12) 0.181(18) -0.075(12) 0.20(2) -0.119(17)
C34 0.28(3) 0.23(3) 0.19(2) -0.15(2) 0.07(2) -0.11(2)
C35 0.093(9) 0.35(3) 0.150(14) -0.102(17) 0.041(9) -0.054(14)

loop_
_atom_type_symbol
_atom_type_description
_atom_type_scat_dispersion_real
_atom_type_scat_dispersion_imag
_atom_type_scat_source
C C 0.0033 0.0016 'International Tables Vol C Tables 4.2.6.8 and 6.1.1.4'
H H 0.0000 0.0000 'International Tables Vol C Tables 4.2.6.8 and 6.1.1.4'
N N 0.0061 0.0033 'International Tables Vol C Tables 4.2.6.8 and 6.1.1.4'
O O 0.0106 0.0060 'International Tables Vol C Tables 4.2.6.8 and 6.1.1.4'
Mn Mn 0.3368 0.7283 'International Tables Vol C Tables 4.2.6.8 and 6.1.1.4'
Fe Fe 0.3463 0.8444 'International Tables Vol C Tables 4.2.6.8 and 6.1.1.4'
Cl Cl 0.1484 0.1585 'International Tables Vol C Tables 4.2.6.8 and 6.1.1.4'

loop_
_geom_angle_atom_site_label_1
_geom_angle_atom_site_label_2
_geom_angle_atom_site_label_3
_geom_angle
_geom_angle_site_symmetry_1
_geom_angle_site_symmetry_3
_geom_angle_publ_flag
N3 Fe1 N4 84.2(3) . . ?
N3 Fe1 C1 92.8(3) . . ?
N4 Fe1 C1 94.9(2) . . ?
N3 Fe1 C2 93.0(2) . . ?
N4 Fe1 C2 89.4(2) . . ?
C1 Fe1 C2 173.1(3) . . ?
N3 Fe1 N5 84.9(3) . . ?
N4 Fe1 N5 168.6(3) . . ?
C1 Fe1 N5 89.0(2) . . ?
C2 Fe1 N5 87.8(2) . . ?
N3 Fe1 N6 164.1(3) . . ?
N4 Fe1 N6 79.9(3) . . ?
C1 Fe1 N6 86.9(3) . . ?
C2 Fe1 N6 88.5(2) . . ?
N5 Fe1 N6 111.0(3) . . ?
N8 Mn1 N7 76.5(6) . . ?
N8 Mn1 N1 88.8(3) . . ?
N7 Mn1 N1 91.3(2) . . ?
N8 Mn1 N2 90.9(3) . . ?
N7 Mn1 N2 96.1(2) . . ?
N1 Mn1 N2 172.2(2) . . ?
N8 Mn1 N9 148.9(7) . . ?
N7 Mn1 N9 72.5(5) . . ?
N1 Mn1 N9 90.0(3) . . ?
N2 Mn1 N9 94.3(3) . . ?
N8 Mn1 O4 72.4(7) . . ?
N7 Mn1 O4 148.6(6) . . ?
N1 Mn1 O4 91.9(2) . . ?
N2 Mn1 O4 80.6(2) . . ?
N9 Mn1 O4 138.7(6) . . ?
N8 Mn1 O3 139.3(7) . . ?
N7 Mn1 O3 143.9(6) . . ?
N1 Mn1 O3 86.0(3) . . ?
N2 Mn1 O3 89.2(2) . . ?
N9 Mn1 O3 71.5(6) . . ?
O4 Mn1 O3 67.5(6) . . ?
O8 Cl2 O7 112.4(12) . . ?
O8 Cl2 O5 119(2) . . ?
O7 Cl2 O5 114.1(16) . . ?
O8 Cl2 O6 105.4(18) . . ?
O7 Cl2 O6 113.0(16) . . ?
O5 Cl2 O6 90.8(13) . . ?
C33 O3 C34 106.0(18) . . ?
C33 O3 Mn1 121.0(15) . . ?
C34 O3 Mn1 104.3(11) . . ?
C31 O4 C32 116.6(16) . . ?
C31 O4 Mn1 113.8(13) . . ?
C32 O4 Mn1 111.6(12) . . ?
H9B O9 H9B 0.0 . . ?
H9B O9 H9A 107.4 . . ?
H9B O9 H9A 107.4 . . ?
C1 N1 Mn1 148.1(5) . . ?
C2 N2 Mn1 167.3(5) 4_565 . ?
C20 N3 C3 128.9(8) . . ?
C20 N3 Fe1 118.1(6) . . ?
C3 N3 Fe1 113.1(5) . . ?
C4 N4 C14 129.6(8) . . ?
C4 N4 Fe1 113.4(6) . . ?
C14 N4 Fe1 116.6(6) . . ?
C19 N5 C15 120.3(6) . . ?
C19 N5 Fe1 131.6(5) . . ?
C15 N5 Fe1 108.1(5) . . ?
C9 N6 C13 115.7(8) . . ?
C9 N6 Fe1 114.8(6) . . ?
C13 N6 Fe1 129.5(5) . . ?
C21 N7 C25 124.7(14) . . ?
C21 N7 Mn1 117.0(11) . . ?
C25 N7 Mn1 117.9(11) . . ?
C28 N8 C30 124.3(17) . . ?
C28 N8 Mn1 120.1(15) . . ?
C30 N8 Mn1 115.5(15) . . ?
C26 N9 C35 119.6(18) . . ?
C26 N9 Mn1 116.2(13) . . ?
C35 N9 Mn1 123.5(14) . . ?
N1 C1 Fe1 177.4(6) . . ?
N2 C2 Fe1 174.3(6) 4_566 . ?
C8 C3 C4 121.8(10) . . ?
C8 C3 N3 125.3(10) . . ?
C4 C3 N3 112.8(7) . . ?
N4 C4 C3 116.3(8) . . ?
N4 C4 C5 126.3(9) . . ?
C3 C4 C5 117.3(9) . . ?
C6 C5 C4 119.5(10) . . ?
C6 C5 H3 120.3 . . ?
C4 C5 H3 120.3 . . ?
C5 C6 C7 124.5(11) . . ?
C5 C6 Cl1 117.9(10) . . ?
C7 C6 Cl1 117.6(10) . . ?
C8 C7 C6 115.8(11) . . ?
C8 C7 H5 122.1 . . ?
C6 C7 H5 122.1 . . ?
C3 C8 C7 121.0(12) . . ?
C3 C8 H6 119.5 . . ?
C7 C8 H6 119.5 . . ?
N6 C9 C10 122.9(9) . . ?
N6 C9 C14 115.4(8) . . ?
C10 C9 C14 121.6(8) . . ?
C11 C10 C9 116.1(9) . . ?
C11 C10 H15 121.9 . . ?
C9 C10 H15 121.9 . . ?
C12 C11 C10 119.8(12) . . ?
C12 C11 H16 120.1 . . ?
C10 C11 H16 120.1 . . ?
C11 C12 C13 122.9(13) . . ?
C11 C12 H17 118.6 . . ?
C13 C12 H17 118.6 . . ?
C12 C13 N6 122.4(10) . . ?
C12 C13 H18 118.8 . . ?
N6 C13 H18 118.8 . . ?
O1 C14 N4 124.3(9) . . ?
O1 C14 C9 122.8(8) . . ?
N4 C14 C9 112.9(7) . . ?
C16 C15 N5 118.9(9) . . ?
C16 C15 C20 125.6(9) . . ?
N5 C15 C20 115.3(6) . . ?
C17 C16 C15 119.4(9) . . ?
C17 C16 H9 120.3 . . ?
C15 C16 H9 120.3 . . ?
C16 C17 C18 121.6(8) . . ?
C16 C17 H10 119.2 . . ?
C18 C17 H10 119.2 . . ?
C19 C18 C17 117.8(10) . . ?
C19 C18 H11 121.1 . . ?
C17 C18 H11 121.1 . . ?
N5 C19 C18 121.8(9) . . ?
N5 C19 H12 119.1 . . ?
C18 C19 H12 119.1 . . ?
O2 C20 N3 130.2(9) . . ?
O2 C20 C15 116.4(8) . . ?
N3 C20 C15 113.4(7) . . ?
N7 C21 C22 120(3) . . ?
N7 C21 C28 110.2(10) . . ?
C22 C21 C28 130(2) . . ?
C23 C22 C21 111(3) . . ?
C23 C22 H22 124.4 . . ?
C21 C22 H22 124.4 . . ?
C24 C23 C22 131(3) . . ?
C24 C23 H23 114.3 . . ?
C22 C23 H23 114.3 . . ?
C25 C24 C23 113(4) . . ?
C25 C24 H24 123.6 . . ?
C23 C24 H24 123.6 . . ?
N7 C25 C24 119(3) . . ?
N7 C25 C26 110.9(10) . . ?
C24 C25 C26 130(3) . . ?
N9 C26 C25 122.1(16) . . ?
N9 C26 C27 130(3) . . ?
C25 C26 C27 108(2) . . ?
C26 C27 H27A 109.5 . . ?
C26 C27 H27B 109.5 . . ?
H27A C27 H27B 109.5 . . ?
C26 C27 H27C 109.5 . . ?
H27A C27 H27C 109.5 . . ?
H27B C27 H27C 109.5 . . ?
N8 C28 C29 132(3) . . ?
N8 C28 C21 115.7(15) . . ?
C29 C28 C21 112(2) . . ?
C28 C29 H29A 109.5 . . ?
C28 C29 H29B 109.5 . . ?
H29A C29 H29B 109.5 . . ?
C28 C29 H29C 109.5 . . ?
H29A C29 H29C 109.5 . . ?
H29B C29 H29C 109.5 . . ?
N8 C30 C31 110.0(16) . . ?
N8 C30 H30A 109.7 . . ?
C31 C30 H30A 109.7 . . ?
N8 C30 H30B 109.7 . . ?
C31 C30 H30B 109.7 . . ?
H30A C30 H30B 108.2 . . ?
O4 C31 C30 107.3(17) . . ?
O4 C31 H31A 110.2 . . ?
C30 C31 H31A 110.2 . . ?
O4 C31 H31B 110.2 . . ?
C30 C31 H31B 110.2 . . ?
H31A C31 H31B 108.5 . . ?
O4 C32 C33 111.2(12) . . ?
O4 C32 H32A 109.4 . . ?
C33 C32 H32A 109.4 . . ?
O4 C32 H32B 109.4 . . ?
C33 C32 H32B 109.4 . . ?
H32A C32 H32B 108.0 . . ?
O3 C33 C32 102.2(16) . . ?
O3 C33 H33A 111.3 . . ?
C32 C33 H33A 111.3 . . ?
O3 C33 H33B 111.3 . . ?
C32 C33 H33B 111.3 . . ?
H33A C33 H33B 109.2 . . ?
C35 C34 O3 111.7(19) . . ?
C35 C34 H34A 109.3 . . ?
O3 C34 H34A 109.3 . . ?
C35 C34 H34B 109.3 . . ?
O3 C34 H34B 109.3 . . ?
H34A C34 H34B 107.9 . . ?
N9 C35 C34 104.0(16) . . ?
N9 C35 H35A 111.0 . . ?
C34 C35 H35A 111.0 . . ?
N9 C35 H35B 111.0 . . ?
C34 C35 H35B 111.0 . . ?
H35A C35 H35B 109.0 . . ?

loop_
_geom_bond_atom_site_label_1
_geom_bond_atom_site_label_2
_geom_bond_distance
_geom_bond_site_symmetry_2
_geom_bond_publ_flag
Fe1 N3 1.870(7) . ?
Fe1 N4 1.934(7) . ?
Fe1 C1 1.965(6) . ?
Fe1 C2 1.966(6) . ?
Fe1 N5 2.005(5) . ?
Fe1 N6 2.006(7) . ?
Mn1 N8 2.155(10) . ?
Mn1 N7 2.170(7) . ?
Mn1 N1 2.221(5) . ?
Mn1 N2 2.243(5) . ?
Mn1 N9 2.243(11) . ?
Mn1 O4 2.280(8) . ?
Mn1 O3 2.316(10) . ?
Cl1 C6 1.756(13) . ?
Cl2 O8 1.184(15) . ?
Cl2 O7 1.242(11) . ?
Cl2 O5 1.284(19) . ?
Cl2 O6 1.38(2) . ?
O1 C14 1.257(9) . ?
O2 C20 1.267(9) . ?
O3 C33 1.16(3) . ?
O3 C34 1.55(3) . ?
O4 C31 1.23(2) . ?
O4 C32 1.47(3) . ?
O9 H9B 0.8183 . ?
O9 H9B 0.8183 . ?
O9 H9A 0.8334 . ?
N1 C1 1.134(8) . ?
N2 C2 1.130(7) 4_565 ?
N3 C20 1.281(10) . ?
N3 C3 1.434(11) . ?
N4 C4 1.323(11) . ?
N4 C14 1.365(10) . ?
N5 C19 1.299(10) . ?
N5 C15 1.396(10) . ?
N6 C9 1.316(9) . ?
N6 C13 1.379(11) . ?
N7 C21 1.37(2) . ?
N7 C25 1.377(18) . ?
N8 C28 1.22(2) . ?
N8 C30 1.45(2) . ?
N9 C26 1.19(2) . ?
N9 C35 1.335(19) . ?
C2 N2 1.130(7) 4_566 ?
C3 C8 1.379(15) . ?
C3 C4 1.405(12) . ?
C4 C5 1.418(12) . ?
C5 C6 1.344(15) . ?
C5 H3 0.9300 . ?
C6 C7 1.410(17) . ?
C7 C8 1.401(17) . ?
C7 H5 0.9300 . ?
C8 H6 0.9300 . ?
C9 C10 1.427(12) . ?
C9 C14 1.435(12) . ?
C10 C11 1.380(15) . ?
C10 H15 0.9300 . ?
C11 C12 1.287(17) . ?
C11 H16 0.9300 . ?
C12 C13 1.314(13) . ?
C12 H17 0.9300 . ?
C13 H18 0.9300 . ?
C15 C16 1.380(11) . ?
C15 C20 1.511(12) . ?
C16 C17 1.323(13) . ?
C16 H9 0.9300 . ?
C17 C18 1.386(13) . ?
C17 H10 0.9300 . ?
C18 C19 1.372(11) . ?
C18 H11 0.9300 . ?
C19 H12 0.9300 . ?
C21 C22 1.39(3) . ?
C21 C28 1.67(3) . ?
C22 C23 1.38(8) . ?
C22 H22 0.9300 . ?
C23 C24 1.38(9) . ?
C23 H23 0.9300 . ?
C24 C25 1.38(3) . ?
C24 H24 0.9300 . ?
C25 C26 1.47(2) . ?
C26 C27 1.56(2) . ?
C27 H27A 0.9600 . ?
C27 H27B 0.9600 . ?
C27 H27C 0.9600 . ?
C28 C29 1.52(2) . ?
C29 H29A 0.9600 . ?
C29 H29B 0.9600 . ?
C29 H29C 0.9600 . ?
C30 C31 1.57(3) . ?
C30 H30A 0.9700 . ?
C30 H30B 0.9700 . ?
C31 H31A 0.9700 . ?
C31 H31B 0.9700 . ?
C32 C33 1.51(3) . ?
C32 H32A 0.9700 . ?
C32 H32B 0.9700 . ?
C33 H33A 0.9700 . ?
C33 H33B 0.9700 . ?
C34 C35 1.47(3) . ?
C34 H34A 0.9700 . ?
C34 H34B 0.9700 . ?
C35 H35A 0.9700 . ?
C35 H35B 0.9700 . ?
